data_4032719
loop_
_publ_author_name
'Yu, Yunliang'
'Kuai, Changsheng'
'Chauvin, Remi'
'Tian, Nian'
'Ma, Shuangshuang'
'Cui, Xiuling'

_publ_section_title
;
 Rh-Catalyzed Regioselective ortho-C-H Carbenoid Insertion of
 Diarylazines.
;
_journal_issue 16
_journal_name_full 'The Journal of organic chemistry'
_journal_page_first 8611
_journal_page_last 8616
_journal_paper_doi 10.1021/acs.joc.7b01472
_journal_volume 82
_journal_year 2017
_chemical_formula_moiety 'C13 H14 N O4'
_chemical_formula_sum 'C13 H14 N O4'
_chemical_formula_weight 248.25
_space_group_crystal_system monoclinic
_space_group_IT_number 15
_space_group_name_Hall '-I 2ya'
_space_group_name_H-M_alt 'I 1 2/a 1'
_symmetry_space_group_name_Hall '-I 2ya'
_symmetry_space_group_name_H-M 'I 1 2/a 1'
_atom_sites_solution_hydrogens geom
_atom_sites_solution_primary direct
_audit_creation_date 2016-05-06
_audit_creation_method
;
Olex2 1.2
(compiled 2016.02.19 svn.r3266 for OlexSys, GUI svn.r5155)
;
_cell_angle_alpha 90
_cell_angle_beta 97.184(3)
_cell_angle_gamma 90
_cell_formula_units_Z 8
_cell_length_a 7.9578(3)
_cell_length_b 14.6936(5)
_cell_length_c 24.4705(10)
_cell_measurement_reflns_used 2472
_cell_measurement_temperature 293(2)
_cell_measurement_theta_max 27.9110
_cell_measurement_theta_min 3.9510
_cell_volume 2838.84(19)
_computing_cell_refinement 'CrysAlisPro 1.171.38.41 (Rigaku OD, 2015)'
_computing_data_collection 'CrysAlisPro 1.171.38.41 (Rigaku OD, 2015)'
_computing_data_reduction 'CrysAlisPro 1.171.38.41 (Rigaku OD, 2015)'
_computing_molecular_graphics 'Olex2 (Dolomanov et al., 2009)'
_computing_publication_material 'Olex2 (Dolomanov et al., 2009)'
_computing_structure_refinement 'ShelXL (Sheldrick, 2015)'
_computing_structure_solution 'ShelXS (Sheldrick, 2008)'
_diffrn_ambient_temperature 293(2)
_diffrn_detector 'CCD plate'
_diffrn_detector_area_resol_mean 16.1213
_diffrn_detector_type Eos
_diffrn_measured_fraction_theta_full 0.916
_diffrn_measured_fraction_theta_max 0.773
_diffrn_measurement_details
;
List of Runs (angles in degrees, time in seconds):

  # Type    Start    End  Width  t~exp~   \w     \q     \k     \f   Frames
--------------------------------------------------------------------------
  1  \w    -50.00  28.00   1.00   19.32    --   16.81 -57.00  90.00   78
  2  \w     50.00  83.00   1.00   19.32    --   16.81 178.00 120.00   33
  3  \w    -51.00  55.00   1.00   19.32    --   16.81 -19.00 150.00  106
;
_diffrn_measurement_device 'four-circle diffractometer'
_diffrn_measurement_device_type 'Xcalibur, Eos, Gemini'
_diffrn_measurement_method '\w scans'
_diffrn_orient_matrix_type 'CrysAlisPro convention (1999,Acta A55,543-557)'
_diffrn_orient_matrix_UB_11 -0.0566155000
_diffrn_orient_matrix_UB_12 0.0374065000
_diffrn_orient_matrix_UB_13 -0.0037572000
_diffrn_orient_matrix_UB_21 -0.0089745000
_diffrn_orient_matrix_UB_22 -0.0070482000
_diffrn_orient_matrix_UB_23 -0.0288985000
_diffrn_orient_matrix_UB_31 -0.0692022000
_diffrn_orient_matrix_UB_32 -0.0296580000
_diffrn_orient_matrix_UB_33 0.0020957000
_diffrn_radiation_monochromator graphite
_diffrn_radiation_probe x-ray
_diffrn_radiation_type MoK\a
_diffrn_radiation_wavelength 0.71073
_diffrn_reflns_av_R_equivalents 0.0173
_diffrn_reflns_av_unetI/netI 0.0233
_diffrn_reflns_Laue_measured_fraction_full 0.916
_diffrn_reflns_Laue_measured_fraction_max 0.773
_diffrn_reflns_limit_h_max 9
_diffrn_reflns_limit_h_min -10
_diffrn_reflns_limit_k_max 13
_diffrn_reflns_limit_k_min -20
_diffrn_reflns_limit_l_max 29
_diffrn_reflns_limit_l_min -32
_diffrn_reflns_number 6453
_diffrn_reflns_point_group_measured_fraction_full 0.916
_diffrn_reflns_point_group_measured_fraction_max 0.773
_diffrn_reflns_theta_full 26.000
_diffrn_reflns_theta_max 28.987
_diffrn_reflns_theta_min 2.929
_diffrn_source 'fine-focus sealed X-ray tube'
_diffrn_source_type 'Enhance (Mo) X-ray Source'
_exptl_absorpt_coefficient_mu 0.087
_exptl_absorpt_correction_T_max 1.00000
_exptl_absorpt_correction_T_min 0.92693
_exptl_absorpt_correction_type multi-scan
_exptl_absorpt_process_details
;
CrysAlisPro 1.171.38.41 (Rigaku Oxford Diffraction, 2015)
Empirical absorption correction using spherical harmonics,
 implemented in SCALE3 ABSPACK scaling algorithm.
;
_exptl_crystal_colour colourless
_exptl_crystal_colour_primary colourless
_exptl_crystal_density_diffrn 1.162
_exptl_crystal_description prism
_exptl_crystal_F_000 1048
_exptl_crystal_size_max 0.25
_exptl_crystal_size_mid 0.2
_exptl_crystal_size_min 0.18
_platon_squeeze_details
;
;
_refine_diff_density_max 0.434
_refine_diff_density_min -0.299
_refine_diff_density_rms 0.059
_refine_ls_extinction_method none
_refine_ls_goodness_of_fit_ref 1.074
_refine_ls_hydrogen_treatment constr
_refine_ls_matrix_type full
_refine_ls_number_parameters 170
_refine_ls_number_reflns 2923
_refine_ls_number_restraints 12
_refine_ls_restrained_S_all 1.086
_refine_ls_R_factor_all 0.0870
_refine_ls_R_factor_gt 0.0711
_refine_ls_shift/su_max 0.001
_refine_ls_shift/su_mean 0.000
_refine_ls_structure_factor_coef Fsqd
_refine_ls_weighting_details 'w=1/[\s^2^(Fo^2^)+(0.1201P)^2^+2.1987P] where P=(Fo^2^+2Fc^2^)/3'
_refine_ls_weighting_scheme calc
_refine_ls_wR_factor_gt 0.2092
_refine_ls_wR_factor_ref 0.2257
_reflns_Friedel_coverage 0.000
_reflns_number_gt 2215
_reflns_number_total 2923
_reflns_threshold_expression 'I > 2\s(I)'
_cod_data_source_file jo7b01472_si_002.cif
_cod_data_source_block exp_1605
_cod_original_cell_volume 2838.83(18)
_cod_database_code 4032719
_shelx_space_group_comment
;
The symmetry employed for this shelxl refinement is uniquely defined
by the following loop, which should always be used as a source of
symmetry information in preference to the above space-group names.
They are only intended as comments.
;
_reflns_odcompleteness_completeness 90.69
_reflns_odcompleteness_iscentric 1
_reflns_odcompleteness_theta 26.32
_olex2_refinement_description
;
1. Fixed Uiso
 At 1.2 times of:
  All C(H) groups
 At 1.5 times of:
  All C(H,H,H) groups
2. Uiso/Uaniso restraints and constraints
Uanis(O4A) \\sim Ueq, Uanis(O4) \\sim Ueq: with sigma of 0.01 and sigma for
terminal atoms of 0.02
Uanis(O4) = Uanis(O4A)
3. Others
 Sof(O4A)=1-FVAR(1)
 Sof(O4)=FVAR(1)
4.a Ternary CH refined with riding coordinates:
 C9(H9)
4.b Aromatic/amide H refined with riding coordinates:
 C2(H2), C3(H3), C4(H4), C5(H5)
4.c Idealised Me refined as rotating group:
 C8(H8A,H8B,H8C), C11(H11A,H11B,H11C), C13(H13A,H13B,H13C)
;
_shelx_shelxl_version_number 2014/7
_olex2_submission_special_instructions 'No special instructions were received'
_oxdiff_exptl_absorpt_empirical_details
;
Empirical correction (ABSPACK) includes:
- Absorption correction using spherical harmonics
- Frame scaling
;
_oxdiff_exptl_absorpt_empirical_full_max 1.086
_oxdiff_exptl_absorpt_empirical_full_min 0.917

loop_
_space_group_symop_operation_xyz
'x, y, z'
'-x+1/2, y, -z'
'x+1/2, y+1/2, z+1/2'
'-x+1, y+1/2, -z+1/2'
'-x, -y, -z'
'x-1/2, -y, z'
'-x+1/2, -y+1/2, -z+1/2'
'x, -y+1/2, z+1/2'

loop_
_atom_site_label
_atom_site_type_symbol
_atom_site_fract_x
_atom_site_fract_y
_atom_site_fract_z
_atom_site_U_iso_or_equiv
_atom_site_adp_type
_atom_site_occupancy
_atom_site_site_symmetry_order
_atom_site_calc_flag
_atom_site_refinement_flags_posn
_atom_site_refinement_flags_adp
_atom_site_refinement_flags_occupancy
_atom_site_disorder_assembly
_atom_site_disorder_group
C1 C 0.4348(2) 0.10634(14) 0.61369(8) 0.0359(5) Uani 1 1 d . . . . .
C2 C 0.5269(3) 0.03217(15) 0.63749(10) 0.0473(6) Uani 1 1 d . . . . .
H2 H 0.5694 -0.0108 0.6149 0.057 Uiso 1 1 calc R . . . .
C3 C 0.5557(3) 0.02158(16) 0.69388(11) 0.0509(6) Uani 1 1 d . . . . .
H3 H 0.6155 -0.0286 0.7091 0.061 Uiso 1 1 calc R . . . .
C4 C 0.4953(3) 0.08574(17) 0.72732(9) 0.0495(6) Uani 1 1 d . . . . .
H4 H 0.5140 0.0789 0.7654 0.059 Uiso 1 1 calc R . . . .
C5 C 0.4069(3) 0.16035(15) 0.70473(9) 0.0433(5) Uani 1 1 d . . . . .
H5 H 0.3681 0.2038 0.7278 0.052 Uiso 1 1 calc R . . . .
C6 C 0.3750(2) 0.17145(14) 0.64784(8) 0.0362(5) Uani 1 1 d . . . . .
C7 C 0.4080(3) 0.11287(14) 0.55216(9) 0.0403(5) Uani 1 1 d . . . . .
C8 C 0.5602(4) 0.1266(3) 0.52375(12) 0.0827(11) Uani 1 1 d . . . . .
H8A H 0.6015 0.1875 0.5301 0.124 Uiso 1 1 calc GR . . . .
H8B H 0.5310 0.1170 0.4849 0.124 Uiso 1 1 calc GR . . . .
H8C H 0.6465 0.0841 0.5378 0.124 Uiso 1 1 calc GR . . . .
C9 C 0.2813(3) 0.25601(15) 0.62452(9) 0.0431(5) Uani 1 1 d . . . . .
H9 H 0.2891 0.2570 0.5849 0.052 Uiso 1 1 calc R . . . .
C10 C 0.3699(4) 0.34107(16) 0.64906(10) 0.0525(6) Uani 1 1 d . . . . .
C11 C 0.6141(5) 0.4322(3) 0.6490(2) 0.1082(14) Uani 1 1 d . . . . .
H11A H 0.6392 0.4282 0.6884 0.162 Uiso 1 1 calc GR . . . .
H11B H 0.5522 0.4871 0.6394 0.162 Uiso 1 1 calc GR . . . .
H11C H 0.7179 0.4326 0.6328 0.162 Uiso 1 1 calc GR . . . .
C12 C 0.0939(3) 0.2613(2) 0.63157(13) 0.0640(8) Uani 1 1 d . . . . .
C13 C -0.1324(4) 0.2050(2) 0.6747(2) 0.0951(13) Uani 1 1 d . . . . .
H13A H -0.1547 0.1530 0.6964 0.143 Uiso 1 1 calc GR . . . .
H13B H -0.2020 0.2022 0.6397 0.143 Uiso 1 1 calc GR . . . .
H13C H -0.1576 0.2596 0.6936 0.143 Uiso 1 1 calc GR . . . .
N1 N 0.2577(2) 0.10340(16) 0.52929(7) 0.0508(6) Uani 1 1 d . . . . .
O1 O 0.3193(4) 0.38870(15) 0.68248(11) 0.0982(9) Uani 1 1 d . . . . .
O2 O 0.5125(3) 0.35401(14) 0.62860(11) 0.0820(7) Uani 1 1 d . . . . .
O3 O 0.0443(2) 0.20526(14) 0.66607(10) 0.0720(7) Uani 1 1 d . . . . .
O4 O 0.0103(7) 0.3308(5) 0.6152(3) 0.120(2) Uani 0.629(8) 1 d . U P A 1
O4A O -0.0146(12) 0.2774(8) 0.5925(6) 0.120(2) Uani 0.371(8) 1 d . U P A 2

loop_
_atom_site_aniso_label
_atom_site_aniso_U_11
_atom_site_aniso_U_22
_atom_site_aniso_U_33
_atom_site_aniso_U_23
_atom_site_aniso_U_13
_atom_site_aniso_U_12
C1 0.0301(9) 0.0396(11) 0.0380(10) -0.0021(8) 0.0041(8) -0.0017(8)
C2 0.0413(12) 0.0413(12) 0.0589(14) -0.0053(10) 0.0043(10) 0.0059(9)
C3 0.0439(12) 0.0446(12) 0.0614(14) 0.0098(11) -0.0043(11) 0.0053(10)
C4 0.0468(13) 0.0587(14) 0.0411(11) 0.0106(10) -0.0017(10) -0.0015(10)
C5 0.0433(12) 0.0475(12) 0.0389(11) -0.0019(9) 0.0041(9) 0.0023(9)
C6 0.0334(10) 0.0356(10) 0.0397(10) 0.0006(8) 0.0051(8) 0.0016(8)
C7 0.0369(11) 0.0445(11) 0.0403(11) -0.0061(9) 0.0073(9) 0.0027(8)
C8 0.0448(15) 0.155(3) 0.0508(15) -0.0057(18) 0.0142(13) -0.0159(18)
C9 0.0500(12) 0.0405(11) 0.0390(10) 0.0024(8) 0.0058(9) 0.0083(9)
C10 0.0660(16) 0.0381(12) 0.0543(13) 0.0019(10) 0.0103(12) 0.0110(11)
C11 0.088(3) 0.060(2) 0.175(4) -0.018(2) 0.013(3) -0.0147(18)
C12 0.0489(14) 0.0691(18) 0.0731(18) 0.0155(14) 0.0042(13) 0.0192(13)
C13 0.0402(15) 0.078(2) 0.170(4) -0.007(2) 0.0234(19) -0.0063(14)
N1 0.0374(10) 0.0783(15) 0.0369(10) 0.0041(9) 0.0059(8) -0.0005(9)
O1 0.148(2) 0.0579(13) 0.0999(18) -0.0282(12) 0.0579(17) -0.0086(14)
O2 0.0666(13) 0.0572(12) 0.127(2) -0.0269(12) 0.0294(13) -0.0086(10)
O3 0.0387(10) 0.0604(12) 0.1177(18) 0.0158(11) 0.0132(10) 0.0022(8)
O4 0.073(2) 0.094(4) 0.195(6) 0.065(4) 0.022(3) 0.043(3)
O4A 0.073(2) 0.094(4) 0.195(6) 0.065(4) 0.022(3) 0.043(3)

loop_
_atom_type_symbol
_atom_type_description
_atom_type_scat_dispersion_real
_atom_type_scat_dispersion_imag
_atom_type_scat_source
C C 0.0033 0.0016 'International Tables Vol C Tables 4.2.6.8 and 6.1.1.4'
H H 0.0000 0.0000 'International Tables Vol C Tables 4.2.6.8 and 6.1.1.4'
N N 0.0061 0.0033 'International Tables Vol C Tables 4.2.6.8 and 6.1.1.4'
O O 0.0106 0.0060 'International Tables Vol C Tables 4.2.6.8 and 6.1.1.4'

loop_
_geom_angle_atom_site_label_1
_geom_angle_atom_site_label_2
_geom_angle_atom_site_label_3
_geom_angle
_geom_angle_site_symmetry_3
C2 C1 C7 118.04(19) .
C6 C1 C2 119.05(19) .
C6 C1 C7 122.90(18) .
C1 C2 H2 119.4 .
C3 C2 C1 121.2(2) .
C3 C2 H2 119.4 .
C2 C3 H3 120.3 .
C4 C3 C2 119.5(2) .
C4 C3 H3 120.3 .
C3 C4 H4 119.8 .
C3 C4 C5 120.3(2) .
C5 C4 H4 119.8 .
C4 C5 H5 119.6 .
C4 C5 C6 120.9(2) .
C6 C5 H5 119.6 .
C1 C6 C5 119.09(18) .
C1 C6 C9 121.57(18) .
C5 C6 C9 119.30(18) .
C8 C7 C1 117.25(19) .
N1 C7 C1 116.5(2) .
N1 C7 C8 126.2(2) .
C7 C8 H8A 109.5 .
C7 C8 H8B 109.5 .
C7 C8 H8C 109.5 .
H8A C8 H8B 109.5 .
H8A C8 H8C 109.5 .
H8B C8 H8C 109.5 .
C6 C9 H9 107.2 .
C6 C9 C12 116.0(2) .
C10 C9 C6 109.95(17) .
C10 C9 H9 107.2 .
C10 C9 C12 109.0(2) .
C12 C9 H9 107.2 .
O1 C10 C9 125.2(3) .
O1 C10 O2 124.3(3) .
O2 C10 C9 110.4(2) .
H11A C11 H11B 109.5 .
H11A C11 H11C 109.5 .
H11B C11 H11C 109.5 .
O2 C11 H11A 109.5 .
O2 C11 H11B 109.5 .
O2 C11 H11C 109.5 .
O3 C12 C9 115.5(2) .
O4 C12 C9 119.4(4) .
O4 C12 O3 122.7(4) .
O4A C12 C9 121.6(6) .
O4A C12 O3 113.2(6) .
H13A C13 H13B 109.5 .
H13A C13 H13C 109.5 .
H13B C13 H13C 109.5 .
O3 C13 H13A 109.5 .
O3 C13 H13B 109.5 .
O3 C13 H13C 109.5 .
C7 N1 N1 113.8(2) 2_556
C10 O2 C11 117.0(3) .
C12 O3 C13 119.0(2) .

loop_
_geom_bond_atom_site_label_1
_geom_bond_atom_site_label_2
_geom_bond_distance
_geom_bond_site_symmetry_2
C1 C2 1.399(3) .
C1 C6 1.393(3) .
C1 C7 1.497(3) .
C2 H2 0.9300 .
C2 C3 1.379(3) .
C3 H3 0.9300 .
C3 C4 1.374(4) .
C4 H4 0.9300 .
C4 C5 1.380(3) .
C5 H5 0.9300 .
C5 C6 1.393(3) .
C6 C9 1.523(3) .
C7 C8 1.484(4) .
C7 N1 1.263(3) .
C8 H8A 0.9600 .
C8 H8B 0.9600 .
C8 H8C 0.9600 .
C9 H9 0.9800 .
C9 C10 1.521(3) .
C9 C12 1.524(4) .
C10 O1 1.185(3) .
C10 O2 1.310(4) .
C11 H11A 0.9600 .
C11 H11B 0.9600 .
C11 H11C 0.9600 .
C11 O2 1.457(4) .
C12 O3 1.276(4) .
C12 O4 1.258(5) .
C12 O4A 1.228(12) .
C13 H13A 0.9600 .
C13 H13B 0.9600 .
C13 H13C 0.9600 .
C13 O3 1.448(3) .
N1 N1 1.423(4) 2_556

loop_
_geom_torsion_atom_site_label_1
_geom_torsion_atom_site_label_2
_geom_torsion_atom_site_label_3
_geom_torsion_atom_site_label_4
_geom_torsion
_geom_torsion_site_symmetry_4
C1 C2 C3 C4 -1.0(4) .
C1 C6 C9 C10 -123.9(2) .
C1 C6 C9 C12 111.9(3) .
C1 C7 N1 N1 -175.49(13) 2_556
C2 C1 C6 C5 -0.7(3) .
C2 C1 C6 C9 177.06(19) .
C2 C1 C7 C8 -65.1(3) .
C2 C1 C7 N1 112.8(2) .
C2 C3 C4 C5 -0.2(4) .
C3 C4 C5 C6 1.0(4) .
C4 C5 C6 C1 -0.5(3) .
C4 C5 C6 C9 -178.3(2) .
C5 C6 C9 C10 53.9(3) .
C5 C6 C9 C12 -70.3(3) .
C6 C1 C2 C3 1.5(3) .
C6 C1 C7 C8 113.6(3) .
C6 C1 C7 N1 -68.4(3) .
C6 C9 C10 O1 -106.6(3) .
C6 C9 C10 O2 72.5(3) .
C6 C9 C12 O3 14.5(4) .
C6 C9 C12 O4 177.2(5) .
C6 C9 C12 O4A -129.1(8) .
C7 C1 C2 C3 -179.7(2) .
C7 C1 C6 C5 -179.50(19) .
C7 C1 C6 C9 -1.7(3) .
C8 C7 N1 N1 2.3(3) 2_556
C9 C10 O2 C11 -178.8(3) .
C9 C12 O3 C13 -179.2(3) .
C10 C9 C12 O3 -110.2(3) .
C10 C9 C12 O4 52.5(6) .
C10 C9 C12 O4A 106.1(8) .
C12 C9 C10 O1 21.6(4) .
C12 C9 C10 O2 -159.2(2) .
O1 C10 O2 C11 0.4(5) .
O4 C12 O3 C13 18.7(7) .
O4A C12 O3 C13 -32.5(8) .

loop_
_platon_squeeze_void_nr
_platon_squeeze_void_average_x
_platon_squeeze_void_average_y
_platon_squeeze_void_average_z
_platon_squeeze_void_volume
_platon_squeeze_void_count_electrons
_platon_squeeze_void_content
1 -0.025 0.000 0.000 234 23 ' '
2 -0.019 0.500 0.500 234 23 ' '
